data_2004809
loop_
_publ_author_name
'Jones, R. A.'
'Powell, A. K.'
'Whitmore, A. P.'

_publ_section_title
;
 Identification of the <i>N</i>-Alkylation Product of
 3-(2-Pyrrolyl)pyridazine
;
_journal_issue 4
_journal_name_full 'Acta Crystallographica Section C'
_journal_page_first 1002
_journal_page_last 1003
_journal_paper_doi 10.1107/S0108270195015307
_journal_volume 52
_journal_year 1996
_chemical_formula_moiety 'C10 H12 N3 , B F4'
_chemical_formula_sum 'C10 H12 B F4 N3'
_chemical_formula_weight 261.0
_space_group_IT_number 14
_symmetry_cell_setting monoclinic
_symmetry_space_group_name_Hall '-P 2ybc'
_symmetry_space_group_name_H-M 'P 1 21/c 1'
_atom_type_scat_source 'SHELXTL-Plus (Sheldrick, 1991)'
_cell_angle_alpha 90
_cell_angle_beta 105.85(2)
_cell_angle_gamma 90
_cell_formula_units_Z 4
_cell_length_a 8.232(2)
_cell_length_b 11.599(3)
_cell_length_c 12.996(4)
_cell_measurement_reflns_used 20
_cell_measurement_temperature 295
_cell_measurement_theta_max 15
_cell_measurement_theta_min 5
_cell_volume 1193.7(6)
_diffrn_measurement_device 'Siemens R3m/V'
_diffrn_measurement_method '\w scans'
_diffrn_radiation_type MoK\a
_diffrn_radiation_wavelength 0.71073
_diffrn_reflns_av_R_equivalents 0.023
_diffrn_reflns_limit_h_max 9
_diffrn_reflns_limit_h_min 0
_diffrn_reflns_limit_k_max 13
_diffrn_reflns_limit_k_min 0
_diffrn_reflns_limit_l_max 14
_diffrn_reflns_limit_l_min -15
_diffrn_reflns_number 2392
_diffrn_reflns_theta_max 25
_diffrn_standards_decay_% none
_diffrn_standards_interval_count 50
_diffrn_standards_number 2
_exptl_absorpt_coefficient_mu 0.126
_exptl_absorpt_correction_type none
_exptl_crystal_colour yellow
_exptl_crystal_density_diffrn 1.452
_exptl_crystal_description prism
_exptl_crystal_size_max 0.70
_exptl_crystal_size_mid 0.50
_exptl_crystal_size_min 0.30
_refine_diff_density_max 0.34
_refine_diff_density_min -0.27
_refine_ls_extinction_method none
_refine_ls_goodness_of_fit_obs 1.17
_refine_ls_hydrogen_treatment 'H atoms located by difference synthesis and refined isotropically'
_refine_ls_number_parameters 199
_refine_ls_number_reflns 1615
_refine_ls_R_factor_obs 0.061
_refine_ls_shift/esd_max 0.002
_refine_ls_structure_factor_coef F
_refine_ls_weighting_details 'w = 1/[\s^2^(F)+0.0070F^2^]'
_refine_ls_weighting_scheme calc
_refine_ls_wR_factor_obs 0.105
_reflns_number_observed 1615
_reflns_number_total 2108
_reflns_observed_criterion F>4.0\s(F)
_cod_data_source_file pt1023.cif
_cod_data_source_block pt1023a
_cod_depositor_comments
;
The following automatic conversions were performed:

'_refine_ls_weighting_scheme' value ' 1/[\s^2^(F)+0.0070F^2^]' was
changed to 'calc'. New tag '_refine_ls_weighting_details' was
created. The value of the new tag was set to 'w =
1/[\s^2^(F)+0.0070F^2^]'.

Automatic conversion script
Id: cif_fix_values 3143 2015-03-26 13:38:13Z robertas 
;
_cod_original_cell_volume 1193.8
_cod_original_sg_symbol_H-M 'P 21/c'
_cod_database_code 2004809

loop_
_symmetry_equiv_pos_as_xyz
x,y,z
x,1/2-y,1/2+z
-x,-y,-z
-x,1/2+y,1/2-z

loop_
_atom_site_label
_atom_site_fract_x
_atom_site_fract_y
_atom_site_fract_z
_atom_site_U_iso_or_equiv
C(1) .1739(3) .0863(2) .9600(2) .0460(10)
C(2) .3011(4) .0208(3) 1.0287(2) .0570(10)
C(3) .4164(4) .0746(3) 1.1074(3) .0660(10)
C(4) .4056(4) .1915(3) 1.1164(2) .0660(10)
C(5) .0467(3) .0346(2) .8742(2) .0490(10)
C(6) .0305(4) -.0777(3) .8368(2) .0580(10)
C(7) -0.1139(4) -.0826(3) .7517(3) .0680(10)
C(8) -0.1823(4) .0247(3) .7374(2) .0660(10)
C(9) .2628(5) .3753(3) 1.0589(3) .0700(10)
C(10) .1409(7) .4014(3) 1.1183(4) .105(2)
N(1) .2828(3) .2488(2) 1.0498(2) .0540(10)
N(2) .1647(3) .2003(2) .9710(2) .0490(10)
N(3) -.0853(3) .0954(2) .8124(2) .0570(10)
B(1) .6048(4) .2063(3) .4014(3) .0540(10)
F(1) .5199(3) .1057(2) .3894(2) .1070(10)
F(2) .4931(3) .2943(2) .3656(2) .0940(10)
F(3) .7145(3) .2028(2) .3405(2) .1080(10)
F(4) .6862(4) .2260(3) .5052(2) .1170(10)
H(2) .310(5) -.063(4) 1.022(3) .080
H(3A) -0.117(6) .163(4) .817(3) .080
H(3B) .509(5) .031(4) 1.162(3) .080
H(4) .459(5) .241(4) 1.166(3) .080
H(6) .112(5) -0.138(4) .864(3) .080
H(7) -0.155(5) -0.136(4) .716(3) .080
H(8) -0.277(5) .043(4) .687(3) .080
H(9A) .375(5) .413(3) 1.096(3) .080
H(9B) .223(6) .406(3) .979(4) .080
H(10A) .142(5) .480(4) 1.124(3) .080
H(10B) .042(6) .367(4) 1.109(3) .080
H(10C) .204(5) .366(4) 1.196(3) .080

loop_
_geom_angle_atom_site_label_1
_geom_angle_atom_site_label_2
_geom_angle_atom_site_label_3
_geom_angle
_geom_angle_publ_flag
C(1) N(2) N(1) 116.8(2) yes
N(2) N(1) C(4) 124.1(2) yes
N(1) C(4) C(3) 120.1(3) yes
C(4) C(3) C(2) 118.5(3) yes
C(3) C(2) C(1) 118.9(3) yes
C(2) C(1) N(2) 121.6(2) yes
N(2) C(1) C(5) 116.5(2) yes
C(1) C(5) C(6) 130.2(2) yes
C(5) C(6) C(7) 107.3(3) yes
C(6) C(7) C(8) 107.8(3) yes
C(7) C(8) N(3) 108.4(2) yes
C(8) N(3) C(5) 109.3(2) yes
N(3) C(5) C(6) 107.2(2) yes
N(2) N(1) C(9) 114.0(2) yes
N(1) C(9) C(10) 110.8(3) yes
F(1) B(1) F(2) 109.1(3) yes
F(1) B(1) F(3) 108.4(3) yes
F(1) B(1) F(4) 111.2(3) yes
F(2) B(1) F(3) 108.5(3) yes
F(2) B(1) F(4) 108.4(3) yes
F(3) B(1) F(4) 111.1(3) yes
C(2) C(1) C(5) 121.9(2) no
C(1) C(5) N(3) 122.6(2) no
C(4) N(1) C(9) 121.9(2) no

loop_
_geom_bond_atom_site_label_1
_geom_bond_atom_site_label_2
_geom_bond_distance
_geom_bond_publ_flag
C(1) N(2) 1.335(3) yes
N(1) N(2) 1.330(3) yes
N(1) C(4) 1.318(4) yes
C(4) C(3) 1.366(5) yes
C(3) C(2) 1.345(4) yes
C(2) C(1) 1.400(4) yes
C(1) C(5) 1.435(3) yes
C(5) C(6) 1.385(4) yes
C(6) C(7) 1.386(5) yes
C(7) C(8) 1.358(4) yes
C(8) N(3) 1.355(4) yes
N(3) C(5) 1.359(3) yes
N(1) C(9) 1.484(4) yes
C(9) C(10) 1.456(7) yes
B(1) F(1) 1.347(4) yes
B(1) F(2) 1.368(4) yes
B(1) F(3) 1.354(5) yes
B(1) F(4) 1.352(4) yes
C(5) C(8) 2.213(4) no
C(5) C(7) 2.232(4) no
C(6) C(8) 2.216(4) no
